data_4511504
loop_
_publ_author_name
'Sarkar, Madhushree'
'Biradha, Kumar'

_publ_section_title
;
 Interplay of Hydrogen Bonds in Assembling (4,4)-Coordination
 Networks:&#x2009; Transformations from Open to Interpenetrated Networks
 via Anion Exchange
;
_journal_issue 8
_journal_name_full 'Crystal Growth &amp; Design'
_journal_page_first 1742
_journal_paper_doi 10.1021/cg060216y
_journal_volume 6
_journal_year 2006
_chemical_formula_sum 'C34 H48 Cl2 Cu N8 O16'
_chemical_formula_weight 959.24
_chemical_name_systematic
; 
 ? 
;
_space_group_IT_number 144
_symmetry_cell_setting trigonal
_symmetry_space_group_name_Hall 'P 31'
_symmetry_space_group_name_H-M 'P 31'
_atom_sites_solution_hydrogens geom
_atom_sites_solution_primary direct
_atom_sites_solution_secondary difmap
_audit_creation_method SHELXL-97
_cell_angle_alpha 90.00
_cell_angle_beta 90.00
_cell_angle_gamma 120.00
_cell_formula_units_Z 3
_cell_length_a 17.943(3)
_cell_length_b 17.943(3)
_cell_length_c 13.252(3)
_cell_measurement_reflns_used 25
_cell_measurement_temperature 293(2)
_cell_measurement_theta_max 14
_cell_measurement_theta_min 8
_cell_volume 3694.9(12)
_computing_cell_refinement CAD4
_computing_data_collection CAD4
_computing_data_reduction CAD4
_computing_structure_refinement 'SHELXL-97 (Sheldrick, 1997)'
_computing_structure_solution 'SHELXS-97 (Sheldrick, 1990)'
_diffrn_ambient_temperature 293(2)
_diffrn_measured_fraction_theta_full 0.980
_diffrn_measured_fraction_theta_max 0.980
_diffrn_measurement_device_type CAD4
_diffrn_measurement_method \w-scan
_diffrn_radiation_monochromator graphite
_diffrn_radiation_source 'fine-focus sealed tube'
_diffrn_radiation_type MoK\a
_diffrn_radiation_wavelength 0.71073
_diffrn_reflns_av_R_equivalents 0.0122
_diffrn_reflns_av_sigmaI/netI 0.0616
_diffrn_reflns_limit_h_max 21
_diffrn_reflns_limit_h_min -18
_diffrn_reflns_limit_k_max 21
_diffrn_reflns_limit_k_min -18
_diffrn_reflns_limit_l_max 15
_diffrn_reflns_limit_l_min -15
_diffrn_reflns_number 4699
_diffrn_reflns_theta_full 24.96
_diffrn_reflns_theta_max 24.96
_diffrn_reflns_theta_min 1.31
_diffrn_standards_decay_% 0
_diffrn_standards_interval_time 60
_diffrn_standards_number 3
_exptl_absorpt_coefficient_mu 0.620
_exptl_absorpt_correction_type none
_exptl_crystal_colour Blue
_exptl_crystal_density_diffrn 1.293
_exptl_crystal_density_meas ?
_exptl_crystal_density_method 'not measured'
_exptl_crystal_description Hexagons
_exptl_crystal_F_000 1497
_exptl_crystal_size_max 0.15
_exptl_crystal_size_mid 0.15
_exptl_crystal_size_min 0.10
_refine_diff_density_max 0.486
_refine_diff_density_min -0.424
_refine_diff_density_rms 0.096
_refine_ls_abs_structure_details 'Flack H D (1983), Acta Cryst. A39, 876-881'
_refine_ls_abs_structure_Flack 0.09(3)
_refine_ls_extinction_method none
_refine_ls_goodness_of_fit_ref 1.288
_refine_ls_hydrogen_treatment mixed
_refine_ls_matrix_type full
_refine_ls_number_parameters 532
_refine_ls_number_reflns 4684
_refine_ls_number_restraints 1
_refine_ls_restrained_S_all 1.288
_refine_ls_R_factor_all 0.0940
_refine_ls_R_factor_gt 0.0767
_refine_ls_shift/su_max 0.008
_refine_ls_shift/su_mean 0.000
_refine_ls_structure_factor_coef Fsqd
_refine_ls_weighting_details 'calc w=1/[\s^2^(Fo^2^)+(0.1000P)^2^+3.0000P] where P=(Fo^2^+2Fc^2^)/3'
_refine_ls_weighting_scheme calc
_refine_ls_wR_factor_gt 0.1895
_refine_ls_wR_factor_ref 0.2122
_reflns_number_gt 3752
_reflns_number_total 4684
_reflns_threshold_expression >2sigma(I)
_cod_data_source_file cg060216ysi20060413_032804.cif
_cod_data_source_block 3
_cod_depositor_comments
;
The following automatic conversions were performed:

'_symmetry_cell_setting' value 'Trigonal' changed to 'trigonal'
according to
/usr/data/users/saulius/automatic-downloads/retrospective/ACS/lib/dictionaries/cif_core.dic
dictionary named 'cif_core.dic' version 2.4.2 from 2011-04-26.

Automatic conversion script
Id: cif_fix_values 2281 2013-09-26 08:29:07Z andrius 

The following automatic conversions were performed:

'_exptl_crystal_density_meas' value 'not measured' was changed to '?'
- the value is perceived as not measured.

Automatic conversion script
Id: cif_fix_values 3008 2015-01-20 13:52:24Z robertas 
;
_cod_original_cell_volume 3694.9(10)
_cod_original_sg_symbol_H-M P31
_cod_database_code 4511504

loop_
_symmetry_equiv_pos_as_xyz
'x, y, z'
'-y, x-y, z+1/3'
'-x+y, -x, z+2/3'

loop_
_atom_site_label
_atom_site_type_symbol
_atom_site_fract_x
_atom_site_fract_y
_atom_site_fract_z
_atom_site_U_iso_or_equiv
_atom_site_adp_type
_atom_site_occupancy
_atom_site_symmetry_multiplicity
_atom_site_calc_flag
_atom_site_refinement_flags
Cu1 Cu 0.73667(7) 2.06689(7) 0.35059(10) 0.0346(3) Uani 1 1 d .
O1W O 0.3305(5) 0.2618(5) 0.2055(7) 0.054(2) Uani 1 1 d .
O2W O 0.7267(6) 2.0566(6) 0.1715(6) 0.056(2) Uani 1 1 d .
N11A N 0.6992(7) 1.9397(6) 0.3588(8) 0.049(2) Uani 1 1 d .
O16A O 0.6541(9) 1.6712(7) 0.5247(9) 0.094(4) Uani 1 1 d .
C11A C 0.6671(8) 1.7719(6) 0.3967(10) 0.053(3) Uani 1 1 d .
C12A C 0.6317(8) 1.8109(8) 0.4611(11) 0.061(3) Uani 1 1 d .
H12A H 0.5974 1.7808 0.5159 0.074 Uiso 1 1 calc R
C13A C 0.6488(7) 1.8915(7) 0.4411(9) 0.049(3) Uani 1 1 d .
H13A H 0.6262 1.9165 0.4837 0.058 Uiso 1 1 calc R
C14A C 0.7320(8) 1.9048(8) 0.2963(9) 0.049(3) Uani 1 1 d .
H14A H 0.7671 1.9358 0.2424 0.059 Uiso 1 1 calc R
C15A C 0.7108(8) 1.8169(7) 0.3157(10) 0.053(3) Uani 1 1 d .
H15A H 0.7287 1.7902 0.2692 0.063 Uiso 1 1 calc R
C16A C 0.6535(11) 1.6851(8) 0.4275(10) 0.069(4) Uani 1 1 d .
N21A N 0.7747(5) 1.1954(5) 0.3485(7) 0.042(2) Uani 1 1 d .
O26A O 0.8891(6) 1.5080(5) 0.4172(7) 0.060(2) Uani 1 1 d .
C21A C 0.8237(9) 1.3666(7) 0.3469(10) 0.058(3) Uani 1 1 d .
C22A C 0.8608(7) 1.3365(6) 0.4095(8) 0.043(2) Uani 1 1 d .
H22A H 0.9046 1.3744 0.4522 0.052 Uiso 1 1 calc R
C23A C 0.8362(7) 1.2534(6) 0.4118(8) 0.044(3) Uani 1 1 d .
H23A H 0.8617 1.2342 0.4582 0.053 Uiso 1 1 calc R
C24A C 0.7338(7) 1.2236(6) 0.2880(8) 0.042(2) Uani 1 1 d .
H24A H 0.6877 1.1845 0.2489 0.050 Uiso 1 1 calc R
C25A C 0.7597(8) 1.3106(7) 0.2832(8) 0.047(2) Uani 1 1 d .
H25A H 0.7342 1.3305 0.2377 0.056 Uiso 1 1 calc R
C26A C 0.8535(8) 1.4645(7) 0.3474(9) 0.050(3) Uani 1 1 d .
N31A N 0.6410(8) 1.6314(7) 0.3551(9) 0.070(3) Uani 1 1 d .
H31A H 0.6354 1.6437 0.2939 0.084 Uiso 1 1 calc R
N32A N 0.8340(8) 1.4930(7) 0.2613(8) 0.068(3) Uani 1 1 d .
H32A H 0.8132 1.4585 0.2107 0.081 Uiso 1 1 calc R
C31A C 0.6363(10) 1.5462(7) 0.3801(13) 0.072(4) Uani 1 1 d .
H31B H 0.5957 1.5012 0.3357 0.087 Uiso 1 1 calc .
H31C H 0.6175 1.5298 0.4493 0.087 Uiso 1 1 calc .
C32A C 0.7322(10) 1.5598(9) 0.3647(12) 0.070(4) Uani 1 1 d .
H32B H 0.7715 1.6060 0.4088 0.084 Uiso 1 1 calc .
H32C H 0.7315 1.5078 0.3860 0.084 Uiso 1 1 calc .
C33A C 0.7641(10) 1.5791(8) 0.2668(10) 0.063(3) Uani 1 1 d .
H33A H 0.7732 1.6354 0.2488 0.076 Uiso 1 1 calc .
H33B H 0.7213 1.5375 0.2211 0.076 Uiso 1 1 calc .
C34A C 0.8469(10) 1.5787(9) 0.2522(10) 0.065(3) Uani 1 1 d .
H34A H 0.8701 1.6015 0.1860 0.079 Uiso 1 1 calc .
H34B H 0.8884 1.6157 0.3022 0.079 Uiso 1 1 calc .
N11B N 0.6091(5) 2.0323(5) 0.3527(7) 0.041(2) Uani 1 1 d .
O16B O 0.3274(6) 1.9748(8) 0.4735(9) 0.083(3) Uani 1 1 d .
C11B C 0.4371(8) 1.9809(9) 0.3733(10) 0.054(3) Uani 1 1 d .
C12B C 0.4980(7) 2.0473(7) 0.4295(10) 0.052(3) Uani 1 1 d .
H12B H 0.4816 2.0765 0.4741 0.063 Uiso 1 1 calc R
C13B C 0.5828(8) 2.0710(8) 0.4206(11) 0.058(3) Uani 1 1 d .
H13B H 0.6232 2.1144 0.4616 0.070 Uiso 1 1 calc R
C14B C 0.5540(6) 1.9756(7) 0.2988(9) 0.043(3) Uani 1 1 d .
H14B H 0.5735 1.9519 0.2504 0.052 Uiso 1 1 calc R
C15B C 0.4684(8) 1.9444(9) 0.3026(12) 0.072(4) Uani 1 1 d .
H15B H 0.4311 1.9002 0.2600 0.086 Uiso 1 1 calc R
C16B C 0.3470(8) 1.9566(8) 0.3951(10) 0.055(3) Uani 1 1 d .
N21B N -0.1399(5) 2.0938(6) 0.3524(6) 0.0367(19) Uani 1 1 d .
O26B O 0.1787(5) 2.2033(6) 0.3149(8) 0.068(3) Uani 1 1 d .
C21B C 0.0293(7) 2.1218(7) 0.3558(7) 0.040(2) Uani 1 1 d .
C22B C -0.0356(8) 2.0616(8) 0.4182(8) 0.051(3) Uani 1 1 d .
H22B H -0.0234 2.0281 0.4611 0.062 Uiso 1 1 calc R
C23B C -0.1150(7) 2.0510(7) 0.4178(7) 0.040(2) Uani 1 1 d .
H23B H -0.1551 2.0129 0.4639 0.048 Uiso 1 1 calc R
C24B C -0.0767(8) 2.1507(8) 0.2885(9) 0.054(3) Uani 1 1 d .
H24B H -0.0906 2.1811 0.2425 0.065 Uiso 1 1 calc R
C25B C 0.0055(9) 2.1648(7) 0.2892(9) 0.057(3) Uani 1 1 d .
H25B H 0.0458 2.2040 0.2442 0.068 Uiso 1 1 calc R
C26B C 0.1211(6) 2.1356(8) 0.3501(8) 0.047(3) Uani 1 1 d .
N31B N 0.2898(7) 1.9143(9) 0.3181(8) 0.072(3) Uani 1 1 d .
H31D H 0.3064 1.8972 0.2667 0.087 Uiso 1 1 calc R
N32B N 0.1303(6) 2.0695(7) 0.3824(9) 0.057(3) Uani 1 1 d .
H32D H 0.0855 2.0214 0.3979 0.069 Uiso 1 1 calc R
C31B C 0.2018(7) 1.8980(10) 0.3215(11) 0.066(4) Uani 1 1 d .
H31E H 0.1858 1.9004 0.3909 0.079 Uiso 1 1 calc .
H31F H 0.1630 1.8407 0.2957 0.079 Uiso 1 1 calc .
C32B C 0.1934(11) 1.9611(12) 0.2618(13) 0.083(5) Uani 1 1 d .
H32E H 0.1330 1.9445 0.2601 0.100 Uiso 1 1 calc .
H32F H 0.2104 1.9581 0.1931 0.100 Uiso 1 1 calc .
C33B C 0.2451(12) 2.0561(14) 0.2965(14) 0.095(6) Uani 1 1 d .
H33C H 0.3048 2.0711 0.3044 0.114 Uiso 1 1 calc .
H33D H 0.2431 2.0918 0.2429 0.114 Uiso 1 1 calc .
C34B C 0.2171(8) 2.0787(10) 0.3915(10) 0.064(3) Uani 1 1 d .
H34C H 0.2163 2.0417 0.4454 0.076 Uiso 1 1 calc .
H34D H 0.2584 2.1377 0.4095 0.076 Uiso 1 1 calc .
Cl1 Cl 0.8900(2) 0.0487(2) 0.0204(3) 0.0644(9) Uani 1 1 d .
O101 O 0.8112(9) 0.0189(11) -0.0385(17) 0.158(8) Uani 1 1 d .
O102 O 0.9182(14) 0.1337(8) 0.0479(14) 0.150(7) Uani 1 1 d .
O103 O 0.9446(10) 0.0431(11) -0.0483(8) 0.110(5) Uani 1 1 d .
O104 O 0.8848(9) -0.0031(8) 0.1060(9) 0.099(4) Uani 1 1 d .
Cl2 Cl 0.5340(2) 1.2888(2) 0.3247(2) 0.0644(8) Uani 1 1 d .
O201 O 0.5748(11) 1.3355(12) 0.2362(10) 0.139(6) Uani 1 1 d .
O202 O 0.5867(9) 1.3205(13) 0.4107(8) 0.128(6) Uani 1 1 d .
O203 O 0.492(2) 1.2087(10) 0.3244(17) 0.273(19) Uani 1 1 d .
O204 O 0.4708(11) 1.3133(17) 0.3302(13) 0.169(8) Uani 1 1 d .
O3W O 0.1364(18) 0.7633(19) 0.049(2) 0.209(10) Uani 1 1 d .
O4W O 0.578(3) 1.687(2) 0.757(3) 0.37(3) Uani 1 1 d .

loop_
_atom_site_aniso_label
_atom_site_aniso_U_11
_atom_site_aniso_U_22
_atom_site_aniso_U_33
_atom_site_aniso_U_23
_atom_site_aniso_U_13
_atom_site_aniso_U_12
Cu1 0.0239(6) 0.0271(6) 0.0536(6) 0.0012(5) 0.0006(5) 0.0132(5)
O1W 0.054(5) 0.054(5) 0.049(5) 0.004(4) -0.001(3) 0.023(4)
O2W 0.066(5) 0.074(6) 0.043(4) 0.002(4) -0.008(4) 0.045(5)
N11A 0.051(6) 0.039(5) 0.067(6) -0.017(4) 0.001(5) 0.031(5)
O16A 0.127(10) 0.055(6) 0.091(8) 0.006(5) -0.017(7) 0.040(6)
C11A 0.047(6) 0.018(5) 0.085(8) 0.008(5) -0.003(6) 0.009(5)
C12A 0.066(8) 0.048(7) 0.086(9) 0.019(6) 0.038(7) 0.040(6)
C13A 0.052(7) 0.028(5) 0.062(7) -0.003(5) 0.011(5) 0.017(5)
C14A 0.061(7) 0.055(7) 0.060(7) -0.005(5) -0.010(6) 0.051(6)
C15A 0.051(6) 0.033(6) 0.088(9) -0.028(6) 0.001(6) 0.032(5)
C16A 0.101(11) 0.036(6) 0.064(8) 0.014(6) 0.001(7) 0.030(7)
N21A 0.032(4) 0.028(4) 0.051(5) 0.021(4) -0.001(4) 0.004(4)
O26A 0.070(6) 0.040(4) 0.070(5) -0.011(4) -0.010(5) 0.028(4)
C21A 0.074(9) 0.027(5) 0.073(8) -0.015(5) -0.003(7) 0.026(6)
C22A 0.048(6) 0.026(5) 0.050(6) -0.010(4) -0.021(5) 0.014(5)
C23A 0.055(6) 0.026(5) 0.043(5) -0.005(4) -0.037(5) 0.013(5)
C24A 0.046(6) 0.029(5) 0.049(6) 0.001(4) -0.007(5) 0.017(5)
C25A 0.052(7) 0.047(6) 0.046(6) -0.010(5) -0.012(5) 0.028(5)
C26A 0.058(7) 0.035(6) 0.064(7) 0.007(5) 0.008(6) 0.028(6)
N31A 0.094(9) 0.049(6) 0.080(7) -0.021(6) -0.030(7) 0.045(6)
N32A 0.102(9) 0.052(6) 0.066(6) 0.001(5) -0.009(6) 0.050(6)
C31A 0.077(9) 0.026(6) 0.120(12) -0.008(7) 0.017(8) 0.030(6)
C32A 0.080(9) 0.060(8) 0.098(11) 0.010(7) -0.014(8) 0.055(8)
C33A 0.082(9) 0.039(6) 0.054(7) -0.013(5) -0.014(7) 0.019(6)
C34A 0.083(9) 0.060(8) 0.067(8) -0.009(6) 0.002(7) 0.046(7)
N11B 0.033(4) 0.022(4) 0.072(6) -0.003(4) 0.008(4) 0.017(4)
O16B 0.037(5) 0.113(9) 0.097(7) 0.007(6) 0.006(5) 0.036(5)
C11B 0.049(7) 0.067(8) 0.069(7) 0.000(6) -0.005(6) 0.046(6)
C12B 0.032(5) 0.038(6) 0.085(8) -0.012(6) 0.025(5) 0.016(5)
C13B 0.044(7) 0.049(7) 0.085(9) 0.001(6) 0.006(6) 0.025(6)
C14B 0.030(5) 0.042(6) 0.064(7) -0.021(5) -0.017(5) 0.023(5)
C15B 0.039(6) 0.072(9) 0.103(11) -0.057(8) -0.026(7) 0.027(6)
C16B 0.048(7) 0.049(7) 0.075(8) 0.014(6) 0.023(6) 0.029(6)
N21B 0.047(5) 0.046(5) 0.036(4) -0.002(4) 0.007(4) 0.038(4)
O26B 0.024(4) 0.063(6) 0.101(7) -0.011(5) 0.006(4) 0.009(4)
C21B 0.034(5) 0.052(6) 0.037(5) -0.005(5) 0.002(4) 0.023(5)
C22B 0.050(7) 0.071(8) 0.040(6) 0.004(5) 0.007(5) 0.036(6)
C23B 0.043(6) 0.031(5) 0.038(5) 0.007(4) 0.009(4) 0.011(4)
C24B 0.047(7) 0.045(6) 0.055(7) 0.023(5) 0.002(5) 0.013(5)
C25B 0.072(9) 0.040(6) 0.050(6) 0.013(5) 0.001(6) 0.021(6)
C26B 0.019(5) 0.069(8) 0.051(6) -0.003(5) 0.007(4) 0.019(5)
N31B 0.049(6) 0.117(10) 0.052(6) -0.010(6) -0.003(5) 0.042(7)
N32B 0.027(4) 0.060(6) 0.091(7) -0.007(5) 0.013(5) 0.026(4)
C31B 0.020(5) 0.088(10) 0.080(9) -0.004(7) -0.010(5) 0.020(6)
C32B 0.068(9) 0.100(12) 0.088(10) 0.019(9) -0.001(8) 0.047(9)
C33B 0.085(11) 0.147(17) 0.108(12) -0.058(12) -0.040(9) 0.097(12)
C34B 0.044(7) 0.080(9) 0.063(8) 0.013(7) 0.008(6) 0.028(7)
Cl1 0.0635(19) 0.0458(16) 0.081(2) -0.0040(15) 0.0163(16) 0.0253(15)
O101 0.068(8) 0.116(12) 0.28(2) 0.028(13) -0.060(11) 0.039(8)
O102 0.22(2) 0.051(7) 0.179(15) -0.045(8) -0.033(14) 0.070(10)
O103 0.149(11) 0.188(14) 0.075(7) -0.003(8) 0.026(7) 0.146(12)
O104 0.152(11) 0.078(7) 0.092(7) 0.020(6) 0.056(8) 0.075(8)
Cl2 0.072(2) 0.069(2) 0.0572(17) -0.0050(15) -0.0159(16) 0.0391(18)
O201 0.153(14) 0.189(16) 0.080(8) 0.056(9) 0.007(8) 0.090(13)
O202 0.096(9) 0.253(19) 0.048(6) -0.015(8) -0.018(6) 0.098(11)
O203 0.45(5) 0.055(9) 0.160(16) 0.044(10) -0.05(2) 0.013(16)
O204 0.110(12) 0.28(3) 0.112(11) -0.011(14) -0.021(10) 0.089(15)
O3W 0.19(2) 0.25(3) 0.19(2) 0.00(2) -0.021(18) 0.11(2)
O4W 0.49(7) 0.18(3) 0.35(5) 0.03(3) -0.10(5) 0.10(4)

loop_
_atom_type_symbol
_atom_type_description
_atom_type_scat_dispersion_real
_atom_type_scat_dispersion_imag
_atom_type_scat_source
C C 0.0033 0.0016 'International Tables Vol C Tables 4.2.6.8 and 6.1.1.4'
H H 0.0000 0.0000 'International Tables Vol C Tables 4.2.6.8 and 6.1.1.4'
N N 0.0061 0.0033 'International Tables Vol C Tables 4.2.6.8 and 6.1.1.4'
O O 0.0106 0.0060 'International Tables Vol C Tables 4.2.6.8 and 6.1.1.4'
Cl Cl 0.1484 0.1585 'International Tables Vol C Tables 4.2.6.8 and 6.1.1.4'
Cu Cu 0.3201 1.2651 'International Tables Vol C Tables 4.2.6.8 and 6.1.1.4'

loop_
_geom_angle_atom_site_label_1
_geom_angle_atom_site_label_2
_geom_angle_atom_site_label_3
_geom_angle
_geom_angle_site_symmetry_1
_geom_angle_site_symmetry_3
N21B Cu1 N11A 88.6(4) 1_655 .
N21B Cu1 N11B 176.4(4) 1_655 .
N11A Cu1 N11B 88.1(3) . .
N21B Cu1 N21A 91.3(3) 1_655 1_565
N11A Cu1 N21A 177.7(4) . 1_565
N11B Cu1 N21A 92.0(3) . 1_565
N21B Cu1 O2W 93.5(3) 1_655 .
N11A Cu1 O2W 89.8(4) . .
N11B Cu1 O2W 87.8(3) . .
N21A Cu1 O2W 92.5(3) 1_565 .
C14A N11A C13A 119.4(10) . .
C14A N11A Cu1 121.0(9) . .
C13A N11A Cu1 118.8(7) . .
C15A C11A C12A 116.9(9) . .
C15A C11A C16A 125.7(12) . .
C12A C11A C16A 117.4(11) . .
C13A C12A C11A 119.1(11) . .
C12A C13A N11A 123.0(10) . .
N11A C14A C15A 117.4(11) . .
C11A C15A C14A 123.7(10) . .
O16A C16A N31A 126.9(12) . .
O16A C16A C11A 116.7(12) . .
N31A C16A C11A 116.5(12) . .
C24A N21A C23A 117.7(9) . .
C24A N21A Cu1 119.6(7) . 1_545
C23A N21A Cu1 122.5(6) . 1_545
C22A C21A C25A 119.3(10) . .
C22A C21A C26A 119.6(11) . .
C25A C21A C26A 121.1(12) . .
C23A C22A C21A 121.0(9) . .
C22A C23A N21A 122.2(9) . .
N21A C24A C25A 120.8(10) . .
C21A C25A C24A 118.8(11) . .
O26A C26A N32A 124.6(11) . .
O26A C26A C21A 121.2(11) . .
N32A C26A C21A 114.3(11) . .
C16A N31A C31A 119.1(12) . .
C26A N32A C34A 122.3(11) . .
N31A C31A C32A 107.4(11) . .
C33A C32A C31A 115.4(13) . .
C32A C33A C34A 113.9(12) . .
N32A C34A C33A 111.2(12) . .
C14B N11B C13B 117.7(10) . .
C14B N11B Cu1 123.8(7) . .
C13B N11B Cu1 118.4(8) . .
C12B C11B C15B 115.9(10) . .
C12B C11B C16B 115.6(11) . .
C15B C11B C16B 128.5(12) . .
C13B C12B C11B 120.4(11) . .
C12B C13B N11B 121.2(12) . .
N11B C14B C15B 126.9(11) . .
C14B C15B C11B 117.8(11) . .
O16B C16B N31B 123.8(11) . .
O16B C16B C11B 121.2(13) . .
N31B C16B C11B 115.0(11) . .
C24B N21B C23B 115.3(9) . .
C24B N21B Cu1 124.7(7) . 1_455
C23B N21B Cu1 119.9(7) . 1_455
C25B C21B C22B 116.2(10) . .
C25B C21B C26B 119.1(10) . .
C22B C21B C26B 124.4(10) . .
C23B C22B C21B 121.7(11) . .
C22B C23B N21B 122.9(10) . .
C25B C24B N21B 123.1(10) . .
C24B C25B C21B 120.7(11) . .
O26B C26B N32B 125.4(10) . .
O26B C26B C21B 118.8(11) . .
N32B C26B C21B 115.8(10) . .
C16B N31B C31B 121.6(11) . .
C26B N32B C34B 120.7(10) . .
N31B C31B C32B 110.6(12) . .
C31B C32B C33B 117.3(14) . .
C34B C33B C32B 117.0(17) . .
N32B C34B C33B 112.3(11) . .
O103 Cl1 O102 111.7(12) . .
O103 Cl1 O104 107.0(7) . .
O102 Cl1 O104 111.8(10) . .
O103 Cl1 O101 102.3(11) . .
O102 Cl1 O101 107.2(11) . .
O104 Cl1 O101 116.5(10) . .
O203 Cl2 O204 104(2) . .
O203 Cl2 O202 111.6(14) . .
O204 Cl2 O202 108.4(10) . .
O203 Cl2 O201 121.2(15) . .
O204 Cl2 O201 96.7(11) . .
O202 Cl2 O201 112.9(10) . .

loop_
_geom_bond_atom_site_label_1
_geom_bond_atom_site_label_2
_geom_bond_distance
_geom_bond_site_symmetry_2
Cu1 N21B 2.018(8) 1_655
Cu1 N11A 2.035(9) .
Cu1 N11B 2.050(8) .
Cu1 N21A 2.051(8) 1_565
Cu1 O2W 2.380(8) .
N11A C14A 1.340(14) .
N11A C13A 1.404(15) .
O16A C16A 1.313(17) .
C11A C15A 1.336(18) .
C11A C12A 1.437(17) .
C11A C16A 1.509(15) .
C12A C13A 1.347(16) .
C14A C15A 1.449(15) .
C16A N31A 1.297(17) .
N21A C24A 1.345(13) .
N21A C23A 1.363(13) .
N21A Cu1 2.051(8) 1_545
O26A C26A 1.173(15) .
C21A C22A 1.335(17) .
C21A C25A 1.374(16) .
C21A C26A 1.560(15) .
C22A C23A 1.326(14) .
C24A C25A 1.389(15) .
C26A N32A 1.365(16) .
N31A C31A 1.524(16) .
N32A C34A 1.441(16) .
C31A C32A 1.63(2) .
C32A C33A 1.39(2) .
C33A C34A 1.50(2) .
N11B C14B 1.231(13) .
N11B C13B 1.358(15) .
O16B C16B 1.194(15) .
C11B C12B 1.366(18) .
C11B C15B 1.411(17) .
C11B C16B 1.477(16) .
C12B C13B 1.365(16) .
C14B C15B 1.348(16) .
C16B N31B 1.375(18) .
N21B C24B 1.374(14) .
N21B C23B 1.372(13) .
N21B Cu1 2.018(8) 1_455
O26B C26B 1.228(15) .
C21B C25B 1.374(16) .
C21B C22B 1.396(16) .
C21B C26B 1.539(14) .
C22B C23B 1.340(16) .
C24B C25B 1.367(18) .
C26B N32B 1.346(16) .
N31B C31B 1.455(15) .
N32B C34B 1.486(16) .
C31B C32B 1.45(2) .
C32B C33B 1.55(3) .
C33B C34B 1.49(2) .
Cl1 O103 1.378(10) .
Cl1 O102 1.394(11) .
Cl1 O104 1.439(12) .
Cl1 O101 1.463(13) .
Cl2 O203 1.246(17) .
Cl2 O204 1.41(2) .
Cl2 O202 1.407(12) .
Cl2 O201 1.414(14) .
